data_7043402
loop_
_publ_author_name
'Westerhausen, Matthias'
'Koch, Alexander'
'G\"orls, Helmar'
'Krieck, Sven'

_publ_section_title
;
 Coordination Behavior of Bidentate Bis(carbenes) at Alkali Metal
 Bis(trimethylsilyl)amides
;
_journal_name_full 'Dalton Trans.'
_journal_paper_doi 10.1039/C7DT01538K
_journal_year 2017
_chemical_formula_moiety 'C74 H116 K2 N10 Si4, 2(C7 H8)'
_chemical_formula_sum 'C88 H132 K2 N10 Si4'
_chemical_formula_weight 1520.60
_chemical_name_systematic
; 
 ? 
;
_space_group_IT_number 2
_symmetry_cell_setting triclinic
_symmetry_space_group_name_Hall '-P 1'
_symmetry_space_group_name_H-M 'P -1'
_atom_sites_solution_hydrogens geom
_atom_sites_solution_primary direct
_atom_sites_solution_secondary difmap
_audit_creation_method SHELXL-97
_audit_update_record
;
2017-04-27 deposited with the CCDC.
2017-06-21 downloaded from the CCDC.
;
_cell_angle_alpha 92.514(1)
_cell_angle_beta 103.129(1)
_cell_angle_gamma 100.373(1)
_cell_formula_units_Z 1
_cell_length_a 11.8026(2)
_cell_length_b 12.4884(3)
_cell_length_c 16.4591(2)
_cell_measurement_reflns_used 17648
_cell_measurement_temperature 133(2)
_cell_measurement_theta_max 27.48
_cell_measurement_theta_min 1.95
_cell_volume 2314.86(7)
_computing_cell_refinement DENZO
_computing_data_collection COLLECT
_computing_data_reduction DENZO
_computing_molecular_graphics SHELXTL/PC
_computing_publication_material SHELXL-97
_computing_structure_refinement 'SHELXL-97 (Sheldrick, 2008)'
_computing_structure_solution 'SHELXS-97 (Sheldrick, 2008)'
_diffrn_ambient_temperature 133(2)
_diffrn_measured_fraction_theta_full 0.968
_diffrn_measured_fraction_theta_max 0.968
_diffrn_measurement_device_type KappaCCD
_diffrn_measurement_method 'phi- + omega-scan'
_diffrn_radiation_monochromator graphite
_diffrn_radiation_source 'fine-focus sealed tube'
_diffrn_radiation_type MoK\a
_diffrn_radiation_wavelength 0.71073
_diffrn_reflns_av_R_equivalents 0.0199
_diffrn_reflns_av_sigmaI/netI 0.0295
_diffrn_reflns_limit_h_max 15
_diffrn_reflns_limit_h_min -15
_diffrn_reflns_limit_k_max 16
_diffrn_reflns_limit_k_min -16
_diffrn_reflns_limit_l_max 21
_diffrn_reflns_limit_l_min -21
_diffrn_reflns_number 17648
_diffrn_reflns_theta_full 27.48
_diffrn_reflns_theta_max 27.48
_diffrn_reflns_theta_min 1.95
_exptl_absorpt_coefficient_mu 0.200
_exptl_absorpt_correction_T_max 0.7456
_exptl_absorpt_correction_T_min 0.6979
_exptl_absorpt_correction_type multi-scan
_exptl_absorpt_process_details 'SADABS, Bruker-AXS, 2002'
_exptl_crystal_colour colourless
_exptl_crystal_density_diffrn 1.091
_exptl_crystal_density_method 'not measured'
_exptl_crystal_description prism
_exptl_crystal_F_000 824
_exptl_crystal_size_max 0.045
_exptl_crystal_size_mid 0.038
_exptl_crystal_size_min 0.028
_refine_diff_density_max 0.603
_refine_diff_density_min -0.359
_refine_diff_density_rms 0.045
_refine_ls_extinction_method none
_refine_ls_goodness_of_fit_ref 1.129
_refine_ls_hydrogen_treatment mixed
_refine_ls_matrix_type full
_refine_ls_number_parameters 570
_refine_ls_number_reflns 10278
_refine_ls_number_restraints 0
_refine_ls_restrained_S_all 1.129
_refine_ls_R_factor_all 0.0602
_refine_ls_R_factor_gt 0.0529
_refine_ls_shift/su_max 0.006
_refine_ls_shift/su_mean 0.000
_refine_ls_structure_factor_coef Fsqd
_refine_ls_weighting_details 'calc w=1/[\s^2^(Fo^2^)+(0.0264P)^2^+1.9822P] where P=(Fo^2^+2Fc^2^)/3'
_refine_ls_weighting_scheme calc
_refine_ls_wR_factor_gt 0.1161
_refine_ls_wR_factor_ref 0.1206
_reflns_number_gt 9200
_reflns_number_total 10278
_reflns_threshold_expression >2sigma(I)
_cod_data_source_file c7dt01538k2.cif
_cod_data_source_block FO5751
_cod_database_code 7043402

loop_
_symmetry_equiv_pos_as_xyz
'x, y, z'
'-x, -y, -z'

loop_
_atom_site_label
_atom_site_type_symbol
_atom_site_fract_x
_atom_site_fract_y
_atom_site_fract_z
_atom_site_U_iso_or_equiv
_atom_site_adp_type
_atom_site_occupancy
_atom_site_symmetry_multiplicity
_atom_site_calc_flag
_atom_site_refinement_flags
_atom_site_disorder_assembly
_atom_site_disorder_group
K1 K 0.52786(4) 0.56753(4) 0.90308(2) 0.03062(10) Uani 1 1 d . . .
Si1 Si 0.67704(5) 0.68971(5) 1.10997(3) 0.03153(13) Uani 1 1 d . . .
Si2 Si 0.77003(5) 0.48984(5) 1.05729(3) 0.03270(13) Uani 1 1 d . . .
N1 N 0.57068(12) 0.63702(12) 0.67644(8) 0.0210(3) Uani 1 1 d . . .
N2 N 0.62784(13) 0.78800(12) 0.75112(9) 0.0223(3) Uani 1 1 d . . .
N3 N 0.39584(13) 0.50694(12) 0.60627(9) 0.0226(3) Uani 1 1 d . . .
N4 N 0.22874(13) 0.43325(12) 0.52842(9) 0.0243(3) Uani 1 1 d . . .
N5 N 0.67112(14) 0.56899(14) 1.06025(9) 0.0283(3) Uani 1 1 d . . .
C1 C 0.52140(15) 0.52362(14) 0.64903(11) 0.0235(3) Uani 1 1 d . . .
C2 C 0.58151(15) 0.68115(14) 0.75636(10) 0.0212(3) Uani 1 1 d . . .
C3 C 0.60955(17) 0.71319(16) 0.62466(11) 0.0270(4) Uani 1 1 d . . .
C4 C 0.64579(18) 0.80875(16) 0.67209(11) 0.0288(4) Uani 1 1 d . . .
C5 C 0.66431(16) 0.86997(14) 0.82137(11) 0.0252(4) Uani 1 1 d . . .
C6 C 0.78351(17) 0.89143(17) 0.86501(13) 0.0331(4) Uani 1 1 d . . .
C7 C 0.8176(2) 0.9724(2) 0.93179(15) 0.0485(6) Uani 1 1 d . . .
H7A H 0.8978 0.9886 0.9631 0.058 Uiso 1 1 calc R . .
C8 C 0.7372(2) 1.0296(2) 0.95341(16) 0.0510(7) Uani 1 1 d . . .
H8A H 0.7626 1.0847 0.9989 0.061 Uiso 1 1 calc R . .
C9 C 0.62007(19) 1.00649(17) 0.90895(14) 0.0394(5) Uani 1 1 d . . .
H9A H 0.5656 1.0465 0.9241 0.047 Uiso 1 1 calc R . .
C10 C 0.58031(17) 0.92561(15) 0.84223(12) 0.0288(4) Uani 1 1 d . A .
C11 C 0.87401(18) 0.82980(18) 0.84297(13) 0.0376(5) Uani 1 1 d . . .
H11A H 0.8341 0.7797 0.7914 0.045 Uiso 1 1 calc R . .
C12 C 0.9164(2) 0.7602(2) 0.91317(17) 0.0558(7) Uani 1 1 d . . .
H12A H 0.9695 0.7164 0.8962 0.084 Uiso 1 1 calc R . .
H12B H 0.8479 0.7116 0.9246 0.084 Uiso 1 1 calc R . .
H12C H 0.9590 0.8079 0.9638 0.084 Uiso 1 1 calc R . .
C13 C 0.9790(2) 0.9072(2) 0.82423(18) 0.0548(7) Uani 1 1 d . . .
H13A H 1.0364 0.8650 0.8118 0.082 Uiso 1 1 calc R . .
H13B H 1.0171 0.9596 0.8730 0.082 Uiso 1 1 calc R . .
H13C H 0.9508 0.9466 0.7758 0.082 Uiso 1 1 calc R . .
C14 C 0.45113(17) 0.90067(17) 0.79333(13) 0.0330(4) Uani 1 1 d . . .
H14A H 0.4358 0.8200 0.7784 0.040 Uiso 0.43(3) 1 calc PR A 1
H14B H 0.4304 0.8267 0.7620 0.040 Uiso 0.57(3) 1 calc PR A 2
C15 C 0.4275(10) 0.9484(18) 0.7051(11) 0.055(3) Uani 0.43(3) 1 d P A 1
H15A H 0.4492 1.0284 0.7128 0.082 Uiso 0.43(3) 1 calc PR A 1
H15B H 0.3433 0.9263 0.6769 0.082 Uiso 0.43(3) 1 calc PR A 1
H15C H 0.4755 0.9203 0.6709 0.082 Uiso 0.43(3) 1 calc PR A 1
C15A C 0.4365(8) 0.9893(13) 0.7336(10) 0.057(3) Uani 0.57(3) 1 d P A 2
H15D H 0.4507 1.0603 0.7659 0.086 Uiso 0.57(3) 1 calc PR A 2
H15E H 0.3558 0.9739 0.6979 0.086 Uiso 0.57(3) 1 calc PR A 2
H15F H 0.4937 0.9910 0.6986 0.086 Uiso 0.57(3) 1 calc PR A 2
C16 C 0.3648(2) 0.9126(2) 0.84804(16) 0.0481(6) Uani 1 1 d . A .
H16A H 0.3712 0.9902 0.8647 0.072 Uiso 1 1 calc R . .
H16B H 0.3842 0.8736 0.8981 0.072 Uiso 1 1 calc R . .
H16C H 0.2837 0.8818 0.8164 0.072 Uiso 1 1 calc R . .
C17 C 0.34576(15) 0.42678(14) 0.54285(10) 0.0237(3) Uani 1 1 d . . .
C18 C 0.31403(17) 0.56035(16) 0.63081(12) 0.0304(4) Uani 1 1 d . . .
C19 C 0.20845(17) 0.51460(17) 0.58088(13) 0.0322(4) Uani 1 1 d . . .
C20 C 0.13396(15) 0.36368(16) 0.46715(11) 0.0268(4) Uani 1 1 d . . .
C21 C 0.09346(16) 0.40148(17) 0.38910(12) 0.0309(4) Uani 1 1 d . . .
C22 C -0.00524(18) 0.3361(2) 0.33421(13) 0.0394(5) Uani 1 1 d . . .
H22A H -0.0360 0.3599 0.2810 0.047 Uiso 1 1 calc R . .
C23 C -0.05875(19) 0.2375(2) 0.35621(14) 0.0447(5) Uani 1 1 d . . .
H23A H -0.1272 0.1954 0.3187 0.054 Uiso 1 1 calc R . .
C24 C -0.0139(2) 0.19967(19) 0.43182(14) 0.0420(5) Uani 1 1 d . . .
H24A H -0.0500 0.1304 0.4449 0.050 Uiso 1 1 calc R . .
C25 C 0.08375(17) 0.26153(17) 0.48951(12) 0.0322(4) Uani 1 1 d . . .
C26 C 0.15305(18) 0.50804(18) 0.36333(13) 0.0346(4) Uani 1 1 d . . .
H26A H 0.2316 0.5325 0.4040 0.041 Uiso 1 1 calc R . .
C27 C 0.0810(2) 0.5977(2) 0.36651(18) 0.0510(6) Uani 1 1 d . . .
H27A H 0.1214 0.6649 0.3485 0.076 Uiso 1 1 calc R . .
H27B H 0.0734 0.6115 0.4239 0.076 Uiso 1 1 calc R . .
H27C H 0.0019 0.5742 0.3291 0.076 Uiso 1 1 calc R . .
C28 C 0.1758(2) 0.4932(2) 0.27589(13) 0.0394(5) Uani 1 1 d . . .
H28A H 0.2231 0.5610 0.2639 0.059 Uiso 1 1 calc R . .
H28B H 0.0999 0.4757 0.2341 0.059 Uiso 1 1 calc R . .
H28C H 0.2190 0.4335 0.2737 0.059 Uiso 1 1 calc R . .
C29 C 0.1377(2) 0.21645(17) 0.57064(13) 0.0380(5) Uani 1 1 d . . .
H29A H 0.1816 0.2798 0.6119 0.046 Uiso 1 1 calc R . .
C30 C 0.0458(2) 0.1484(2) 0.60965(16) 0.0494(6) Uani 1 1 d . . .
H30A H 0.0846 0.1322 0.6657 0.074 Uiso 1 1 calc R . .
H30B H 0.0103 0.0799 0.5745 0.074 Uiso 1 1 calc R . .
H30C H -0.0162 0.1896 0.6137 0.074 Uiso 1 1 calc R . .
C31 C 0.2275(2) 0.1480(2) 0.55495(17) 0.0503(6) Uani 1 1 d . . .
H31A H 0.2631 0.1198 0.6074 0.075 Uiso 1 1 calc R . .
H31B H 0.2898 0.1938 0.5344 0.075 Uiso 1 1 calc R . .
H31C H 0.1871 0.0868 0.5131 0.075 Uiso 1 1 calc R . .
C32 C 0.5796(3) 0.7707(2) 1.04103(19) 0.0530(7) Uani 1 1 d . . .
C33 C 0.6180(2) 0.6774(2) 1.20777(14) 0.0482(6) Uani 1 1 d . . .
H33A H 0.6298 0.7501 1.2370 0.072 Uiso 1 1 calc R . .
H33B H 0.6605 0.6307 1.2448 0.072 Uiso 1 1 calc R . .
H33C H 0.5331 0.6451 1.1921 0.072 Uiso 1 1 calc R . .
C34 C 0.8257(2) 0.7843(2) 1.14478(17) 0.0529(6) Uani 1 1 d . . .
H34A H 0.8155 0.8548 1.1675 0.079 Uiso 1 1 calc R . .
H34B H 0.8615 0.7952 1.0968 0.079 Uiso 1 1 calc R . .
H34C H 0.8776 0.7521 1.1881 0.079 Uiso 1 1 calc R . .
C35 C 0.7565(2) 0.3746(2) 1.12767(18) 0.0553(7) Uani 1 1 d . . .
H35A H 0.8168 0.3309 1.1247 0.083 Uiso 1 1 calc R . .
H35B H 0.6774 0.3281 1.1092 0.083 Uiso 1 1 calc R . .
H35C H 0.7682 0.4051 1.1855 0.083 Uiso 1 1 calc R . .
C36 C 0.7458(2) 0.4214(3) 0.94830(17) 0.0506(6) Uani 1 1 d . . .
C37 C 0.93121(19) 0.5570(2) 1.08893(15) 0.0466(6) Uani 1 1 d . . .
H37A H 0.9799 0.5028 1.0825 0.070 Uiso 1 1 calc R . .
H37B H 0.9512 0.5871 1.1475 0.070 Uiso 1 1 calc R . .
H37C H 0.9465 0.6160 1.0532 0.070 Uiso 1 1 calc R . .
C1T C 0.7387(4) 0.1023(4) 0.6332(3) 0.063(4) Uani 0.560(6) 1 d PG B 1
H1TA H 0.7998 0.0609 0.6417 0.076 Uiso 0.560(6) 1 calc PR B 1
C2T C 0.6632(5) 0.0979(5) 0.5543(3) 0.088(2) Uani 0.560(6) 1 d PG B 1
H2TA H 0.6729 0.0535 0.5089 0.106 Uiso 0.560(6) 1 calc PR B 1
C3T C 0.5737(4) 0.1583(5) 0.5418(3) 0.100(3) Uiso 0.560(6) 1 d PG B 1
H3TA H 0.5222 0.1553 0.4879 0.120 Uiso 0.560(6) 1 calc PR B 1
C4T C 0.5596(4) 0.2232(5) 0.6082(4) 0.085(3) Uani 0.560(6) 1 d PG B 1
H4TA H 0.4984 0.2646 0.5996 0.103 Uiso 0.560(6) 1 calc PR B 1
C5T C 0.6350(4) 0.2276(4) 0.6870(3) 0.065(2) Uani 0.560(6) 1 d PG B 1
H5TA H 0.6253 0.2720 0.7324 0.078 Uiso 0.560(6) 1 calc PR B 1
C6T C 0.7245(3) 0.1672(3) 0.6995(3) 0.0497(14) Uani 0.560(6) 1 d PG B 1
C7T C 0.8041(7) 0.1764(5) 0.7833(4) 0.088(2) Uani 0.560(6) 1 d P B 1
H7TA H 0.8625 0.1296 0.7830 0.132 Uiso 0.560(6) 1 calc PR B 1
H7TB H 0.7578 0.1531 0.8240 0.132 Uiso 0.560(6) 1 calc PR B 1
H7TC H 0.8453 0.2525 0.7987 0.132 Uiso 0.560(6) 1 calc PR B 1
C1TA C 0.7375(5) 0.1072(4) 0.6375(4) 0.040(4) Uani 0.440(6) 1 d PG B 2
H1TB H 0.7888 0.0616 0.6251 0.048 Uiso 0.440(6) 1 calc PR B 2
C2TA C 0.7355(5) 0.1324(5) 0.7202(3) 0.080(3) Uani 0.440(6) 1 d PG B 2
H2TB H 0.7854 0.1040 0.7643 0.096 Uiso 0.440(6) 1 calc PR B 2
C3TA C 0.6605(6) 0.1991(5) 0.7385(3) 0.076(2) Uiso 0.440(6) 1 d PG B 2
H3TB H 0.6592 0.2163 0.7950 0.092 Uiso 0.440(6) 1 calc PR B 2
C4TA C 0.5875(6) 0.2407(5) 0.6740(4) 0.063(2) Uani 0.440(6) 1 d PG B 2
H4TB H 0.5363 0.2863 0.6864 0.076 Uiso 0.440(6) 1 calc PR B 2
C5TA C 0.5895(5) 0.2155(5) 0.5913(3) 0.056(2) Uani 0.440(6) 1 d PG B 2
H5TB H 0.5396 0.2439 0.5472 0.067 Uiso 0.440(6) 1 calc PR B 2
C6TA C 0.6645(4) 0.1488(4) 0.5730(3) 0.0512(17) Uani 0.440(6) 1 d PG B 2
C7TA C 0.6687(9) 0.1254(8) 0.4829(5) 0.092(3) Uani 0.440(6) 1 d P B 2
H7TD H 0.7253 0.0775 0.4805 0.138 Uiso 0.440(6) 1 calc PR B 2
H7TE H 0.6937 0.1942 0.4597 0.138 Uiso 0.440(6) 1 calc PR B 2
H7TF H 0.5897 0.0894 0.4502 0.138 Uiso 0.440(6) 1 calc PR B 2
H1A H 0.5642(17) 0.4976(16) 0.6101(12) 0.021(5) Uiso 1 1 d . . .
H1B H 0.5319(17) 0.4849(16) 0.6998(13) 0.023(5) Uiso 1 1 d . . .
H3 H 0.609(2) 0.6896(19) 0.5694(15) 0.041(6) Uiso 1 1 d . . .
H4 H 0.677(2) 0.880(2) 0.6588(15) 0.043(6) Uiso 1 1 d . . .
H18 H 0.336(2) 0.617(2) 0.6743(15) 0.044(7) Uiso 1 1 d . . .
H19 H 0.135(2) 0.5304(19) 0.5770(14) 0.038(6) Uiso 1 1 d . . .
H32A H 0.585(3) 0.835(3) 1.070(2) 0.084(11) Uiso 1 1 d . . .
H32B H 0.492(3) 0.729(2) 1.0227(18) 0.068(9) Uiso 1 1 d . . .
H32C H 0.612(3) 0.792(3) 0.992(2) 0.082(11) Uiso 1 1 d . . .
H36A H 0.763(3) 0.474(3) 0.9097(19) 0.066(9) Uiso 1 1 d . . .
H36B H 0.805(3) 0.377(3) 0.9478(19) 0.076(10) Uiso 1 1 d . . .
H36C H 0.667(3) 0.379(2) 0.9276(17) 0.058(8) Uiso 1 1 d . . .

loop_
_atom_site_aniso_label
_atom_site_aniso_U_11
_atom_site_aniso_U_22
_atom_site_aniso_U_33
_atom_site_aniso_U_23
_atom_site_aniso_U_13
_atom_site_aniso_U_12
K1 0.0291(2) 0.0414(2) 0.02069(18) 0.00692(16) 0.00544(15) 0.00484(17)
Si1 0.0302(3) 0.0354(3) 0.0270(3) 0.0009(2) 0.0046(2) 0.0048(2)
Si2 0.0246(3) 0.0459(3) 0.0293(3) 0.0045(2) 0.0049(2) 0.0131(2)
N1 0.0189(7) 0.0235(7) 0.0189(7) -0.0016(5) 0.0041(5) 0.0014(5)
N2 0.0234(7) 0.0214(7) 0.0204(7) -0.0011(5) 0.0050(5) 0.0016(6)
N3 0.0205(7) 0.0244(7) 0.0219(7) -0.0043(6) 0.0065(5) 0.0019(6)
N4 0.0208(7) 0.0260(8) 0.0243(7) -0.0051(6) 0.0061(6) 0.0007(6)
N5 0.0244(8) 0.0357(9) 0.0248(7) 0.0034(6) 0.0043(6) 0.0077(6)
C1 0.0217(8) 0.0235(9) 0.0232(8) -0.0041(7) 0.0033(6) 0.0027(7)
C2 0.0206(8) 0.0217(8) 0.0201(8) -0.0021(6) 0.0046(6) 0.0029(6)
C3 0.0292(9) 0.0305(10) 0.0198(8) 0.0012(7) 0.0073(7) 0.0006(7)
C4 0.0350(10) 0.0266(9) 0.0235(9) 0.0037(7) 0.0092(7) -0.0001(8)
C5 0.0281(9) 0.0209(8) 0.0246(8) -0.0039(7) 0.0061(7) 0.0011(7)
C6 0.0283(10) 0.0334(10) 0.0344(10) -0.0113(8) 0.0055(8) 0.0032(8)
C7 0.0291(11) 0.0552(15) 0.0512(14) -0.0300(11) 0.0030(9) -0.0009(10)
C8 0.0400(12) 0.0478(14) 0.0573(15) -0.0335(12) 0.0126(11) -0.0036(10)
C9 0.0384(11) 0.0285(10) 0.0522(13) -0.0134(9) 0.0172(10) 0.0049(9)
C10 0.0291(9) 0.0238(9) 0.0333(10) 0.0001(7) 0.0093(7) 0.0034(7)
C11 0.0272(10) 0.0422(12) 0.0385(11) -0.0161(9) 0.0028(8) 0.0055(9)
C12 0.0470(14) 0.0635(17) 0.0611(16) 0.0015(13) 0.0115(12) 0.0243(13)
C13 0.0415(13) 0.0622(16) 0.0615(16) -0.0164(13) 0.0244(12) 0.0024(12)
C14 0.0296(10) 0.0343(11) 0.0363(10) 0.0014(8) 0.0079(8) 0.0094(8)
C15 0.040(4) 0.085(9) 0.041(6) 0.018(5) 0.001(4) 0.023(4)
C15A 0.046(3) 0.085(7) 0.049(5) 0.032(4) 0.015(3) 0.025(4)
C16 0.0317(11) 0.0475(14) 0.0617(15) -0.0187(11) 0.0147(10) -0.0001(10)
C17 0.0236(8) 0.0253(9) 0.0207(8) -0.0020(6) 0.0061(6) 0.0007(7)
C18 0.0262(9) 0.0318(10) 0.0317(10) -0.0122(8) 0.0088(7) 0.0030(8)
C19 0.0233(9) 0.0345(11) 0.0384(11) -0.0103(8) 0.0094(8) 0.0048(8)
C20 0.0191(8) 0.0317(10) 0.0264(9) -0.0069(7) 0.0043(7) 0.0009(7)
C21 0.0233(9) 0.0378(11) 0.0303(9) -0.0043(8) 0.0057(7) 0.0051(8)
C22 0.0298(10) 0.0533(14) 0.0305(10) -0.0041(9) 0.0005(8) 0.0063(9)
C23 0.0293(11) 0.0544(14) 0.0395(12) -0.0121(10) 0.0006(9) -0.0070(10)
C24 0.0365(11) 0.0393(12) 0.0414(12) -0.0103(9) 0.0083(9) -0.0108(9)
C25 0.0297(10) 0.0318(10) 0.0313(10) -0.0072(8) 0.0077(8) -0.0021(8)
C26 0.0291(10) 0.0411(12) 0.0341(10) 0.0039(8) 0.0083(8) 0.0073(8)
C27 0.0535(15) 0.0428(13) 0.0669(16) 0.0063(12) 0.0310(13) 0.0147(11)
C28 0.0368(11) 0.0514(13) 0.0344(11) 0.0112(9) 0.0092(9) 0.0171(10)
C29 0.0447(12) 0.0301(10) 0.0323(10) -0.0034(8) 0.0069(9) -0.0059(9)
C30 0.0615(16) 0.0408(13) 0.0482(13) 0.0025(10) 0.0250(12) 0.0010(11)
C31 0.0446(13) 0.0508(15) 0.0564(15) 0.0132(12) 0.0129(11) 0.0086(11)
C32 0.0626(18) 0.0378(14) 0.0539(16) 0.0000(11) -0.0024(13) 0.0190(12)
C33 0.0537(14) 0.0538(15) 0.0362(12) -0.0092(10) 0.0171(10) 0.0033(11)
C34 0.0445(14) 0.0532(15) 0.0523(14) -0.0099(12) 0.0110(11) -0.0087(11)
C35 0.0456(14) 0.0616(17) 0.0675(17) 0.0267(13) 0.0134(12) 0.0287(13)
C36 0.0347(13) 0.0718(19) 0.0463(14) -0.0135(13) 0.0096(10) 0.0175(13)
C37 0.0269(11) 0.0668(16) 0.0451(13) 0.0070(11) 0.0030(9) 0.0133(10)
C1T 0.059(8) 0.046(7) 0.081(9) -0.002(6) 0.024(7) -0.003(5)
C2T 0.105(6) 0.071(5) 0.091(6) -0.009(4) 0.009(4) 0.047(5)
C4T 0.045(4) 0.051(4) 0.152(10) -0.011(5) 0.001(5) 0.022(3)
C5T 0.036(3) 0.037(3) 0.127(6) -0.001(3) 0.024(3) 0.014(2)
C6T 0.037(2) 0.039(3) 0.070(4) 0.018(3) 0.017(2) -0.007(2)
C7T 0.115(6) 0.067(4) 0.065(4) 0.024(3) 0.006(4) -0.010(4)
C1TA 0.031(7) 0.027(6) 0.076(9) 0.026(5) 0.025(6) 0.020(5)
C2TA 0.116(7) 0.043(5) 0.074(6) 0.035(4) 0.022(5) -0.004(4)
C4TA 0.089(7) 0.033(4) 0.084(6) 0.019(4) 0.044(5) 0.020(4)
C5TA 0.038(4) 0.059(5) 0.077(5) -0.004(4) 0.022(4) 0.021(3)
C6TA 0.032(3) 0.046(4) 0.078(5) -0.004(3) 0.017(3) 0.011(3)
C7TA 0.100(7) 0.107(7) 0.069(5) -0.010(5) 0.023(5) 0.022(6)

loop_
_atom_type_symbol
_atom_type_description
_atom_type_scat_dispersion_real
_atom_type_scat_dispersion_imag
_atom_type_scat_source
C C 0.0033 0.0016 'International Tables Vol C Tables 4.2.6.8 and 6.1.1.4'
H H 0.0000 0.0000 'International Tables Vol C Tables 4.2.6.8 and 6.1.1.4'
N N 0.0061 0.0033 'International Tables Vol C Tables 4.2.6.8 and 6.1.1.4'
Si Si 0.0817 0.0704 'International Tables Vol C Tables 4.2.6.8 and 6.1.1.4'
K K 0.2009 0.2494 'International Tables Vol C Tables 4.2.6.8 and 6.1.1.4'

loop_
_geom_angle_atom_site_label_1
_geom_angle_atom_site_label_2
_geom_angle_atom_site_label_3
_geom_angle
_geom_angle_site_symmetry_1
_geom_angle_site_symmetry_3
N5 K1 N5 94.21(5) . 2_667
N5 K1 C2 129.22(5) . .
N5 K1 C2 136.55(5) 2_667 .
N5 K1 C36 56.00(5) . .
N5 K1 C36 103.93(7) 2_667 .
C2 K1 C36 102.25(6) . .
N5 K1 C33 119.74(6) . 2_667
N5 K1 C33 55.48(5) 2_667 2_667
C2 K1 C33 96.30(5) . 2_667
C36 K1 C33 80.31(7) . 2_667
N5 K1 C35 122.10(6) . 2_667
N5 K1 C35 54.55(5) 2_667 2_667
C2 K1 C35 94.19(5) . 2_667
C36 K1 C35 158.31(7) . 2_667
C33 K1 C35 83.95(7) 2_667 2_667
N5 K1 Si1 26.48(4) . .
N5 K1 Si1 99.63(3) 2_667 .
C2 K1 Si1 118.67(4) . .
C36 K1 Si1 80.11(4) . .
C33 K1 Si1 142.76(5) 2_667 .
C35 K1 Si1 104.39(5) 2_667 .
N5 K1 Si1 100.71(4) . 2_667
N5 K1 Si1 26.52(3) 2_667 2_667
C2 K1 Si1 125.04(4) . 2_667
C36 K1 Si1 86.27(6) . 2_667
C33 K1 Si1 31.01(4) 2_667 2_667
C35 K1 Si1 72.64(5) 2_667 2_667
Si1 K1 Si1 116.292(14) . 2_667
N5 K1 Si2 25.25(3) . .
N5 K1 Si2 100.39(3) 2_667 .
C2 K1 Si2 119.36(4) . .
C36 K1 Si2 30.76(4) . .
C33 K1 Si2 103.14(5) 2_667 .
C35 K1 Si2 144.10(5) 2_667 .
Si1 K1 Si2 49.997(14) . .
Si1 K1 Si2 95.297(16) 2_667 .
N5 K1 Si2 102.28(4) . 2_667
N5 K1 Si2 25.88(3) 2_667 2_667
C2 K1 Si2 123.04(4) . 2_667
C36 K1 Si2 128.83(6) . 2_667
C33 K1 Si2 72.86(4) 2_667 2_667
C35 K1 Si2 30.54(4) 2_667 2_667
Si1 K1 Si2 95.872(16) . 2_667
Si1 K1 Si2 49.756(14) 2_667 2_667
Si2 K1 Si2 117.555(13) . 2_667
N5 K1 K1 48.15(3) . 2_667
N5 K1 K1 46.06(3) 2_667 2_667
C2 K1 K1 177.21(4) . 2_667
C36 K1 K1 77.06(5) . 2_667
C33 K1 K1 86.26(4) 2_667 2_667
C35 K1 K1 87.16(5) 2_667 2_667
Si1 K1 K1 58.579(14) . 2_667
Si1 K1 K1 57.713(14) 2_667 2_667
Si2 K1 K1 58.784(14) . 2_667
Si2 K1 K1 58.771(14) 2_667 2_667
N5 K1 H32B 67.4(6) . .
N5 K1 H32B 85.4(6) 2_667 .
C2 K1 H32B 108.1(6) . .
C36 K1 H32B 123.0(6) . .
C33 K1 H32B 139.7(6) 2_667 .
C35 K1 H32B 63.2(6) 2_667 .
Si1 K1 H32B 43.1(6) . .
Si1 K1 H32B 111.7(6) 2_667 .
Si2 K1 H32B 92.4(6) . .
Si2 K1 H32B 67.0(6) 2_667 .
K1 K1 H32B 70.3(6) 2_667 .
N5 K1 H32C 67.2(7) . .
N5 K1 H32C 118.5(7) 2_667 .
C2 K1 H32C 83.3(7) . .
C36 K1 H32C 109.9(6) . .
C33 K1 H32C 169.6(6) 2_667 .
C35 K1 H32C 85.8(6) 2_667 .
Si1 K1 H32C 42.1(7) . .
Si1 K1 H32C 144.6(7) 2_667 .
Si2 K1 H32C 85.9(7) . .
Si2 K1 H32C 98.6(7) 2_667 .
K1 K1 H32C 94.4(7) 2_667 .
H32B K1 H32C 33.1(9) . .
N5 Si1 C34 117.87(11) . .
N5 Si1 C32 110.22(11) . .
C34 Si1 C32 104.92(14) . .
N5 Si1 C33 112.94(10) . .
C34 Si1 C33 104.88(11) . .
C32 Si1 C33 104.95(14) . .
N5 Si1 K1 47.33(5) . .
C34 Si1 K1 128.31(8) . .
C32 Si1 K1 62.93(9) . .
C33 Si1 K1 126.75(8) . .
N5 Si1 K1 49.63(6) . 2_667
C34 Si1 K1 154.27(10) . 2_667
C32 Si1 K1 100.78(10) . 2_667
C33 Si1 K1 69.19(8) . 2_667
K1 Si1 K1 63.707(14) . 2_667
N5 Si2 C37 117.29(11) . .
N5 Si2 C36 110.83(10) . .
C37 Si2 C36 105.74(12) . .
N5 Si2 C35 112.17(10) . .
C37 Si2 C35 104.36(12) . .
C36 Si2 C35 105.55(15) . .
N5 Si2 K1 44.68(5) . .
C37 Si2 K1 129.00(8) . .
C36 Si2 K1 66.19(9) . .
C35 Si2 K1 126.57(9) . .
N5 Si2 K1 48.08(6) . 2_667
C37 Si2 K1 151.25(8) . 2_667
C36 Si2 K1 102.93(9) . 2_667
C35 Si2 K1 69.42(8) . 2_667
K1 Si2 K1 62.446(13) . 2_667
C2 N1 C3 113.21(15) . .
C2 N1 C1 123.04(15) . .
C3 N1 C1 123.74(14) . .
C2 N2 C4 112.97(14) . .
C2 N2 C5 123.98(14) . .
C4 N2 C5 122.86(15) . .
C17 N3 C18 113.31(15) . .
C17 N3 C1 121.60(14) . .
C18 N3 C1 124.72(14) . .
C17 N4 C19 112.56(15) . .
C17 N4 C20 125.07(15) . .
C19 N4 C20 122.35(15) . .
Si1 N5 Si2 134.03(10) . .
Si1 N5 K1 106.19(7) . .
Si2 N5 K1 110.07(7) . .
Si1 N5 K1 103.85(7) . 2_667
Si2 N5 K1 106.04(8) . 2_667
K1 N5 K1 85.79(4) . 2_667
N1 C1 N3 111.79(14) . .
N1 C1 H1A 109.5(12) . .
N3 C1 H1A 108.3(11) . .
N1 C1 H1B 105.7(12) . .
N3 C1 H1B 110.5(12) . .
H1A C1 H1B 111.0(16) . .
N2 C2 N1 101.45(14) . .
N2 C2 K1 130.00(11) . .
N1 C2 K1 128.49(11) . .
C4 C3 N1 105.79(15) . .
C4 C3 H3 135.0(15) . .
N1 C3 H3 119.1(15) . .
C3 C4 N2 106.58(16) . .
C3 C4 H4 130.8(14) . .
N2 C4 H4 122.6(15) . .
C6 C5 C10 122.87(17) . .
C6 C5 N2 117.93(16) . .
C10 C5 N2 119.19(16) . .
C7 C6 C5 117.10(18) . .
C7 C6 C11 120.17(18) . .
C5 C6 C11 122.72(16) . .
C8 C7 C6 121.5(2) . .
C8 C7 H7A 119.3 . .
C6 C7 H7A 119.3 . .
C9 C8 C7 120.03(19) . .
C9 C8 H8A 120.0 . .
C7 C8 H8A 120.0 . .
C8 C9 C10 121.21(19) . .
C8 C9 H9A 119.4 . .
C10 C9 H9A 119.4 . .
C9 C10 C5 117.32(18) . .
C9 C10 C14 121.00(18) . .
C5 C10 C14 121.67(17) . .
C6 C11 C12 110.35(19) . .
C6 C11 C13 111.72(19) . .
C12 C11 C13 110.6(2) . .
C6 C11 H11A 108.0 . .
C12 C11 H11A 108.0 . .
C13 C11 H11A 108.0 . .
C11 C12 H12A 109.5 . .
C11 C12 H12B 109.5 . .
H12A C12 H12B 109.5 . .
C11 C12 H12C 109.5 . .
H12A C12 H12C 109.5 . .
H12B C12 H12C 109.5 . .
C11 C13 H13A 109.5 . .
C11 C13 H13B 109.5 . .
H13A C13 H13B 109.5 . .
C11 C13 H13C 109.5 . .
H13A C13 H13C 109.5 . .
H13B C13 H13C 109.5 . .
C15A C14 C10 106.5(5) . .
C15A C14 C16 104.1(5) . .
C10 C14 C16 113.01(17) . .
C15A C14 C15 24.3(4) . .
C10 C14 C15 114.7(5) . .
C16 C14 C15 117.4(6) . .
C15A C14 H14A 127.2 . .
C10 C14 H14A 103.1 . .
C16 C14 H14A 103.1 . .
C15 C14 H14A 103.1 . .
C15A C14 H14B 111.0 . .
C10 C14 H14B 111.0 . .
C16 C14 H14B 111.0 . .
C15 C14 H14B 86.8 . .
H14A C14 H14B 16.3 . .
C14 C15 H15A 109.5 . .
C14 C15 H15B 109.5 . .
C14 C15 H15C 109.5 . .
C14 C15A H15D 109.5 . .
C14 C15A H15E 109.5 . .
H15D C15A H15E 109.5 . .
C14 C15A H15F 109.5 . .
H15D C15A H15F 109.5 . .
H15E C15A H15F 109.5 . .
C14 C16 H16A 109.5 . .
C14 C16 H16B 109.5 . .
H16A C16 H16B 109.5 . .
C14 C16 H16C 109.5 . .
H16A C16 H16C 109.5 . .
H16B C16 H16C 109.5 . .
N3 C17 N4 101.69(14) . .
C19 C18 N3 105.90(16) . .
C19 C18 H18 131.8(15) . .
N3 C18 H18 122.3(15) . .
C18 C19 N4 106.52(16) . .
C18 C19 H19 131.0(15) . .
N4 C19 H19 122.5(15) . .
C21 C20 C25 122.68(17) . .
C21 C20 N4 118.91(17) . .
C25 C20 N4 118.38(17) . .
C22 C21 C20 117.26(19) . .
C22 C21 C26 120.36(19) . .
C20 C21 C26 122.38(17) . .
C23 C22 C21 120.9(2) . .
C23 C22 H22A 119.5 . .
C21 C22 H22A 119.5 . .
C24 C23 C22 120.7(2) . .
C24 C23 H23A 119.6 . .
C22 C23 H23A 119.6 . .
C23 C24 C25 121.0(2) . .
C23 C24 H24A 119.5 . .
C25 C24 H24A 119.5 . .
C24 C25 C20 117.3(2) . .
C24 C25 C29 120.81(19) . .
C20 C25 C29 121.80(17) . .
C21 C26 C27 111.78(17) . .
C21 C26 C28 111.45(18) . .
C27 C26 C28 110.05(18) . .
C21 C26 H26A 107.8 . .
C27 C26 H26A 107.8 . .
C28 C26 H26A 107.8 . .
C26 C27 H27A 109.5 . .
C26 C27 H27B 109.5 . .
H27A C27 H27B 109.5 . .
C26 C27 H27C 109.5 . .
H27A C27 H27C 109.5 . .
H27B C27 H27C 109.5 . .
C26 C28 H28A 109.5 . .
C26 C28 H28B 109.5 . .
H28A C28 H28B 109.5 . .
C26 C28 H28C 109.5 . .
H28A C28 H28C 109.5 . .
H28B C28 H28C 109.5 . .
C25 C29 C30 113.66(19) . .
C25 C29 C31 109.42(18) . .
C30 C29 C31 109.88(19) . .
C25 C29 H29A 107.9 . .
C30 C29 H29A 107.9 . .
C31 C29 H29A 107.9 . .
C29 C30 H30A 109.5 . .
C29 C30 H30B 109.5 . .
H30A C30 H30B 109.5 . .
C29 C30 H30C 109.5 . .
H30A C30 H30C 109.5 . .
H30B C30 H30C 109.5 . .
C29 C31 H31A 109.5 . .
C29 C31 H31B 109.5 . .
H31A C31 H31B 109.5 . .
C29 C31 H31C 109.5 . .
H31A C31 H31C 109.5 . .
H31B C31 H31C 109.5 . .
Si1 C32 H32A 108(2) . .
Si1 C32 H32B 111.7(17) . .
H32A C32 H32B 111(3) . .
Si1 C32 H32C 111(2) . .
H32A C32 H32C 104(3) . .
H32B C32 H32C 111(3) . .
Si1 C33 H33A 109.5 . .
Si1 C33 H33B 109.5 . .
H33A C33 H33B 109.5 . .
Si1 C33 H33C 109.5 . .
H33A C33 H33C 109.5 . .
H33B C33 H33C 109.5 . .
Si1 C34 H34A 109.5 . .
Si1 C34 H34B 109.5 . .
H34A C34 H34B 109.5 . .
Si1 C34 H34C 109.5 . .
H34A C34 H34C 109.5 . .
H34B C34 H34C 109.5 . .
Si2 C35 H35A 109.5 . .
Si2 C35 H35B 109.5 . .
H35A C35 H35B 109.5 . .
Si2 C35 H35C 109.5 . .
H35A C35 H35C 109.5 . .
H35B C35 H35C 109.5 . .
Si2 C36 K1 83.05(9) . .
Si2 C36 H36A 110.9(18) . .
K1 C36 H36A 69.5(18) . .
Si2 C36 H36B 109.5(19) . .
K1 C36 H36B 167.2(19) . .
H36A C36 H36B 102(2) . .
Si2 C36 H36C 112.9(17) . .
K1 C36 H36C 64.6(17) . .
H36A C36 H36C 110(2) . .
H36B C36 H36C 111(3) . .
Si2 C37 H37A 109.5 . .
Si2 C37 H37B 109.5 . .
H37A C37 H37B 109.5 . .
Si2 C37 H37C 109.5 . .
H37A C37 H37C 109.5 . .
H37B C37 H37C 109.5 . .
C2T C1T C6T 120.0 . .
C2T C1T H1TA 120.0 . .
C6T C1T H1TA 120.0 . .
C1T C2T C3T 120.0 . .
C1T C2T H2TA 120.0 . .
C3T C2T H2TA 120.0 . .
C2T C3T C4T 120.0 . .
C2T C3T H3TA 120.0 . .
C4T C3T H3TA 120.0 . .
C5T C4T C3T 120.0 . .
C5T C4T H4TA 120.0 . .
C3T C4T H4TA 120.0 . .
C4T C5T C6T 120.0 . .
C4T C5T H5TA 120.0 . .
C6T C5T H5TA 120.0 . .
C5T C6T C1T 120.0 . .
C5T C6T C7T 118.3(4) . .
C1T C6T C7T 121.7(4) . .
C6T C7T H7TA 109.5 . .
C6T C7T H7TB 109.5 . .
H7TA C7T H7TB 109.5 . .
C6T C7T H7TC 109.5 . .
H7TA C7T H7TC 109.5 . .
H7TB C7T H7TC 109.5 . .
C2TA C1TA C6TA 120.0 . .
C2TA C1TA H1TB 120.0 . .
C6TA C1TA H1TB 120.0 . .
C1TA C2TA C3TA 120.0 . .
C1TA C2TA H2TB 120.0 . .
C3TA C2TA H2TB 120.0 . .
C4TA C3TA C2TA 120.0 . .
C4TA C3TA H3TB 120.0 . .
C2TA C3TA H3TB 120.0 . .
C3TA C4TA C5TA 120.0 . .
C3TA C4TA H4TB 120.0 . .
C5TA C4TA H4TB 120.0 . .
C4TA C5TA C6TA 120.0 . .
C4TA C5TA H5TB 120.0 . .
C6TA C5TA H5TB 120.0 . .
C5TA C6TA C1TA 120.0 . .
C5TA C6TA C7TA 119.3(5) . .
C1TA C6TA C7TA 120.7(5) . .
C6TA C7TA H7TD 109.5 . .
C6TA C7TA H7TE 109.5 . .
H7TD C7TA H7TE 109.5 . .
C6TA C7TA H7TF 109.5 . .
H7TD C7TA H7TF 109.5 . .
H7TE C7TA H7TF 109.5 . .

loop_
_geom_bond_atom_site_label_1
_geom_bond_atom_site_label_2
_geom_bond_distance
_geom_bond_site_symmetry_2
K1 N5 2.7476(16) .
K1 N5 2.8423(17) 2_667
K1 C2 2.9863(17) .
K1 C36 3.383(3) .
K1 C33 3.440(3) 2_667
K1 C35 3.489(2) 2_667
K1 Si1 3.5884(7) .
K1 Si1 3.6222(7) 2_667
K1 Si2 3.6704(7) .
K1 Si2 3.6709(7) 2_667
K1 K1 3.8055(8) 2_667
K1 H32B 2.91(3) .
K1 H32C 2.99(3) .
Si1 N5 1.6659(17) .
Si1 C34 1.881(2) .
Si1 C32 1.887(3) .
Si1 C33 1.896(2) .
Si1 K1 3.6223(7) 2_667
Si2 N5 1.6671(16) .
Si2 C37 1.879(2) .
Si2 C36 1.891(3) .
Si2 C35 1.894(3) .
Si2 K1 3.6709(7) 2_667
N1 C2 1.373(2) .
N1 C3 1.390(2) .
N1 C1 1.441(2) .
N2 C2 1.362(2) .
N2 C4 1.392(2) .
N2 C5 1.443(2) .
N3 C17 1.362(2) .
N3 C18 1.388(2) .
N3 C1 1.462(2) .
N4 C17 1.365(2) .
N4 C19 1.393(2) .
N4 C20 1.444(2) .
N5 K1 2.8423(17) 2_667
C1 H1A 0.98(2) .
C1 H1B 0.98(2) .
C3 C4 1.341(3) .
C3 H3 0.94(2) .
C4 H4 0.96(3) .
C5 C6 1.398(3) .
C5 C10 1.402(3) .
C6 C7 1.396(3) .
C6 C11 1.521(3) .
C7 C8 1.382(3) .
C7 H7A 0.9500 .
C8 C9 1.382(3) .
C8 H8A 0.9500 .
C9 C10 1.394(3) .
C9 H9A 0.9500 .
C10 C14 1.523(3) .
C11 C12 1.524(3) .
C11 C13 1.527(3) .
C11 H11A 1.0000 .
C12 H12A 0.9800 .
C12 H12B 0.9800 .
C12 H12C 0.9800 .
C13 H13A 0.9800 .
C13 H13B 0.9800 .
C13 H13C 0.9800 .
C14 C15A 1.519(9) .
C14 C16 1.526(3) .
C14 C15 1.579(12) .
C14 H14A 1.0000 .
C14 H14B 1.0000 .
C15 H15A 0.9800 .
C15 H15B 0.9800 .
C15 H15C 0.9800 .
C15A H15D 0.9800 .
C15A H15E 0.9800 .
C15A H15F 0.9800 .
C16 H16A 0.9800 .
C16 H16B 0.9800 .
C16 H16C 0.9800 .
C18 C19 1.339(3) .
C18 H18 0.94(2) .
C19 H19 0.91(2) .
C20 C21 1.399(3) .
C20 C25 1.408(3) .
C21 C22 1.398(3) .
C21 C26 1.514(3) .
C22 C23 1.382(3) .
C22 H22A 0.9500 .
C23 C24 1.376(3) .
C23 H23A 0.9500 .
C24 C25 1.394(3) .
C24 H24A 0.9500 .
C25 C29 1.521(3) .
C26 C27 1.529(3) .
C26 C28 1.532(3) .
C26 H26A 1.0000 .
C27 H27A 0.9800 .
C27 H27B 0.9800 .
C27 H27C 0.9800 .
C28 H28A 0.9800 .
C28 H28B 0.9800 .
C28 H28C 0.9800 .
C29 C30 1.530(3) .
C29 C31 1.534(3) .
C29 H29A 1.0000 .
C30 H30A 0.9800 .
C30 H30B 0.9800 .
C30 H30C 0.9800 .
C31 H31A 0.9800 .
C31 H31B 0.9800 .
C31 H31C 0.9800 .
C32 H32A 0.90(4) .
C32 H32B 1.04(3) .
C32 H32C 1.00(4) .
C33 H33A 0.9800 .
C33 H33B 0.9800 .
C33 H33C 0.9800 .
C34 H34A 0.9800 .
C34 H34B 0.9800 .
C34 H34C 0.9800 .
C35 H35A 0.9800 .
C35 H35B 0.9800 .
C35 H35C 0.9800 .
C36 H36A 0.96(3) .
C36 H36B 0.97(3) .
C36 H36C 0.96(3) .
C37 H37A 0.9800 .
C37 H37B 0.9800 .
C37 H37C 0.9800 .
C1T C2T 1.3900 .
C1T C6T 1.3900 .
C1T H1TA 0.9500 .
C2T C3T 1.3900 .
C2T H2TA 0.9500 .
C3T C4T 1.3900 .
C3T H3TA 0.9500 .
C4T C5T 1.3900 .
C4T H4TA 0.9500 .
C5T C6T 1.3900 .
C5T H5TA 0.9500 .
C6T C7T 1.468(7) .
C7T H7TA 0.9800 .
C7T H7TB 0.9800 .
C7T H7TC 0.9800 .
C1TA C2TA 1.3900 .
C1TA C6TA 1.3900 .
C1TA H1TB 0.9500 .
C2TA C3TA 1.3900 .
C2TA H2TB 0.9500 .
C3TA C4TA 1.3900 .
C3TA H3TB 0.9500 .
C4TA C5TA 1.3900 .
C4TA H4TB 0.9500 .
C5TA C6TA 1.3900 .
C5TA H5TB 0.9500 .
C6TA C7TA 1.513(9) .
C7TA H7TD 0.9800 .
C7TA H7TE 0.9800 .
C7TA H7TF 0.9800 .
